data_2211493
loop_
_publ_author_name
'Chrzanowski, Lars S. von'
'Lutz, Martin'
'Spek, Anthony L.'

_publ_section_title
;
 \g-Tris(2,4-pentanedionato-\k^2^<i>O</i>,<i>O</i>')aluminium(III) at
 110 K
;
_journal_coeditor_code KP2065
_journal_issue 12
_journal_name_full 'Acta Crystallographica Section E'
_journal_page_first m3318
_journal_page_last m3320
_journal_paper_doi 10.1107/S1600536806047106
_journal_volume 62
_journal_year 2006
_chemical_formula_iupac '[Al (C5 H7 O2)3]'
_chemical_formula_moiety 'C15 H21 Al O6'
_chemical_formula_sum 'C15 H21 Al O6'
_chemical_formula_weight 324.30
_chemical_name_common Aluminiumacetylacetonat
_chemical_name_systematic \g-Tris(2,4-pentanedionato-\k^2^O,O')aluminium(III)
_space_group_IT_number 33
_symmetry_cell_setting orthorhombic
_symmetry_space_group_name_Hall 'P 2c -2n'
_symmetry_space_group_name_H-M 'P n a 21'
_atom_sites_solution_hydrogens difmap
_atom_sites_solution_primary direct
_atom_sites_solution_secondary difmap
_audit_creation_method SHELXL-97
_cell_angle_alpha 90.00
_cell_angle_beta 90.00
_cell_angle_gamma 90.00
_cell_formula_units_Z 16
_cell_length_a 15.51663(18)
_cell_length_b 31.9596(7)
_cell_length_c 13.2306(2)
_cell_measurement_reflns_used 40506
_cell_measurement_temperature 110(2)
_cell_measurement_theta_max 27.50
_cell_measurement_theta_min 1.54
_cell_volume 6561.12(19)
_computing_cell_refinement 'PEAKREF (Schreurs, 2005)'
_computing_data_collection 'COLLECT (Nonius, 1999)'
_computing_data_reduction 'EVALCCD (Duisenberg <i>et al.</i>,  2003)'
_computing_molecular_graphics 'PLATON (Spek, 2003)'
_computing_publication_material SHELXL97
_computing_structure_refinement 'SHELXL97 (Sheldrick, 1997)'
_computing_structure_solution 'coordinates where taken from the literature (McClelland, 1975)'
_diffrn_ambient_temperature 110(2)
_diffrn_measured_fraction_theta_full 0.997
_diffrn_measured_fraction_theta_max 0.997
_diffrn_measurement_device_type 'Nonius KappaCCD'
_diffrn_measurement_method '\f and \w'
_diffrn_radiation_monochromator graphite
_diffrn_radiation_source 'rotating anode'
_diffrn_radiation_type MoK\a
_diffrn_radiation_wavelength 0.71073
_diffrn_reflns_av_R_equivalents 0.0358
_diffrn_reflns_av_sigmaI/netI 0.0278
_diffrn_reflns_limit_h_max 20
_diffrn_reflns_limit_h_min -20
_diffrn_reflns_limit_k_max 41
_diffrn_reflns_limit_k_min -41
_diffrn_reflns_limit_l_max 16
_diffrn_reflns_limit_l_min -15
_diffrn_reflns_number 83015
_diffrn_reflns_theta_full 27.50
_diffrn_reflns_theta_max 27.50
_diffrn_reflns_theta_min 2.12
_diffrn_standards_decay_% 0
_exptl_absorpt_coefficient_mu 0.149
_exptl_absorpt_correction_T_max 0.97
_exptl_absorpt_correction_T_min 0.63
_exptl_absorpt_correction_type multi-scan
_exptl_absorpt_process_details '(SADABS; Sheldrick, 2002)'
_exptl_crystal_colour colourless
_exptl_crystal_density_diffrn 1.313
_exptl_crystal_density_method 'not measured'
_exptl_crystal_description block
_exptl_crystal_F_000 2752
_exptl_crystal_size_max 0.45
_exptl_crystal_size_mid 0.36
_exptl_crystal_size_min 0.24
_refine_diff_density_max 0.210
_refine_diff_density_min -0.227
_refine_ls_abs_structure_details 'Flack (1983)'
_refine_ls_abs_structure_Flack 0.08(8)
_refine_ls_extinction_method none
_refine_ls_goodness_of_fit_ref 1.038
_refine_ls_hydrogen_treatment constr
_refine_ls_matrix_type full
_refine_ls_number_parameters 817
_refine_ls_number_reflns 14519
_refine_ls_number_restraints 1
_refine_ls_restrained_S_all 1.038
_refine_ls_R_factor_all 0.0413
_refine_ls_R_factor_gt 0.0313
_refine_ls_shift/su_max 0.002
_refine_ls_shift/su_mean 0.000
_refine_ls_structure_factor_coef Fsqd
_refine_ls_weighting_details 'calc w=1/[\s^2^(Fo^2^)+(0.0396P)^2^+1.1373P] where P=(Fo^2^+2Fc^2^)/3'
_refine_ls_weighting_scheme calc
_refine_ls_wR_factor_gt 0.0715
_refine_ls_wR_factor_ref 0.0759
_reflns_number_gt 12829
_reflns_number_total 14519
_reflns_threshold_expression I>2\s(I)
_cod_data_source_file kp2065.cif
_cod_data_source_block I
_cod_original_cell_volume 6561.14(19)
_cod_database_code 2211493
_cod_database_fobs_code 2211493

loop_
_symmetry_equiv_pos_as_xyz
'x, y, z'
'-x, -y, z+1/2'
'-x+1/2, y+1/2, z+1/2'
'x+1/2, -y+1/2, z'

loop_
_atom_site_type_symbol
_atom_site_label
_atom_site_fract_x
_atom_site_fract_y
_atom_site_fract_z
_atom_site_U_iso_or_equiv
_atom_site_adp_type
_atom_site_calc_flag
_atom_site_refinement_flags
_atom_site_occupancy
Al Al1 0.65761(3) 0.750251(15) 0.75254(4) 0.01728(10) Uani d . 1
O O11 0.73511(7) 0.78052(4) 0.83562(9) 0.0207(2) Uani d . 1
O O21 0.63232(7) 0.79927(3) 0.67996(9) 0.0211(2) Uani d . 1
O O31 0.56846(7) 0.76263(4) 0.84421(9) 0.0217(3) Uani d . 1
O O41 0.58240(7) 0.71950(3) 0.66937(9) 0.0209(3) Uani d . 1
O O51 0.68325(8) 0.70302(4) 0.83181(9) 0.0221(3) Uani d . 1
O O61 0.74629(7) 0.73705(4) 0.66049(9) 0.0207(3) Uani d . 1
C C11 0.80108(12) 0.83452(6) 0.92929(14) 0.0305(4) Uani d . 1
H H11A 0.7887 0.8195 0.9922 0.046 Uiso calc R 1
H H11B 0.7935 0.8646 0.9402 0.046 Uiso calc R 1
H H11C 0.8606 0.8289 0.9086 0.046 Uiso calc R 1
C C21 0.74029(11) 0.81995(5) 0.84768(13) 0.0217(4) Uani d . 1
C C31 0.69605(11) 0.84890(6) 0.78912(14) 0.0254(4) Uani d . 1
H H31 0.7003 0.8777 0.8058 0.031 Uiso calc R 1
C C41 0.64563(11) 0.83716(5) 0.70668(14) 0.0229(4) Uani d . 1
C C51 0.60343(13) 0.86985(6) 0.64217(15) 0.0316(4) Uani d . 1
H H51A 0.6243 0.8673 0.5725 0.047 Uiso calc R 1
H H51B 0.6176 0.8977 0.6683 0.047 Uiso calc R 1
H H51C 0.5408 0.8659 0.6435 0.047 Uiso calc R 1
C C61 0.43370(12) 0.76725(6) 0.92502(14) 0.0264(4) Uani d . 1
H H61A 0.4518 0.7535 0.9877 0.040 Uiso calc R 1
H H61B 0.3733 0.7604 0.9110 0.040 Uiso calc R 1
H H61C 0.4398 0.7976 0.9324 0.040 Uiso calc R 1
C C71 0.48893(11) 0.75244(5) 0.83945(13) 0.0187(3) Uani d . 1
C C81 0.45361(11) 0.72873(5) 0.76134(13) 0.0221(4) Uani d . 1
H H81 0.3937 0.7226 0.7635 0.027 Uiso calc R 1
C C91 0.50146(11) 0.71351(5) 0.68042(13) 0.0197(3) Uani d . 1
C C101 0.45860(13) 0.68844(6) 0.59898(15) 0.0301(4) Uani d . 1
H H10A 0.4637 0.7032 0.5344 0.045 Uiso calc R 1
H H10B 0.3975 0.6847 0.6156 0.045 Uiso calc R 1
H H10C 0.4865 0.6610 0.5937 0.045 Uiso calc R 1
C C111 0.75447(13) 0.64605(7) 0.90654(16) 0.0378(5) Uani d . 1
H H11D 0.7916 0.6575 0.9596 0.057 Uiso calc R 1
H H11E 0.7800 0.6202 0.8802 0.057 Uiso calc R 1
H H11F 0.6974 0.6400 0.9347 0.057 Uiso calc R 1
C C121 0.74595(11) 0.67748(5) 0.82206(14) 0.0243(4) Uani d . 1
C C131 0.80325(11) 0.67771(6) 0.74196(14) 0.0270(4) Uani d . 1
H H131 0.8467 0.6568 0.7398 0.032 Uiso calc R 1
C C141 0.80030(11) 0.70723(5) 0.66405(13) 0.0211(4) Uani d . 1
C C151 0.86329(12) 0.70424(6) 0.57818(14) 0.0270(4) Uani d . 1
H H15A 0.8496 0.6797 0.5367 0.041 Uiso calc R 1
H H15B 0.9218 0.7015 0.6052 0.041 Uiso calc R 1
H H15C 0.8596 0.7296 0.5367 0.041 Uiso calc R 1
Al Al2 0.62769(3) 0.499722(15) 0.77252(4) 0.01731(11) Uani d . 1
O O12 0.57541(8) 0.54903(4) 0.82216(9) 0.0228(3) Uani d . 1
O O22 0.69187(7) 0.53108(3) 0.67777(9) 0.0202(2) Uani d . 1
O O32 0.56757(7) 0.46780(4) 0.86801(9) 0.0203(2) Uani d . 1
O O42 0.53798(7) 0.49384(3) 0.67699(9) 0.0191(2) Uani d . 1
O O52 0.71710(8) 0.50556(4) 0.86784(10) 0.0247(3) Uani d . 1
O O62 0.67907(7) 0.45154(4) 0.71755(9) 0.0200(3) Uani d . 1
C C12 0.52432(13) 0.61838(6) 0.83727(16) 0.0311(4) Uani d . 1
H H12A 0.4708 0.6220 0.7990 0.047 Uiso calc R 1
H H12B 0.5555 0.6450 0.8400 0.047 Uiso calc R 1
H H12C 0.5107 0.6092 0.9061 0.047 Uiso calc R 1
C C22 0.57964(11) 0.58598(5) 0.78615(13) 0.0211(4) Uani d . 1
C C32 0.63125(11) 0.59766(5) 0.70471(14) 0.0238(4) Uani d . 1
H H32 0.6285 0.6257 0.6812 0.029 Uiso calc R 1
C C42 0.68645(10) 0.56995(5) 0.65654(13) 0.0189(3) Uani d . 1
C C52 0.74705(12) 0.58504(6) 0.57544(14) 0.0248(4) Uani d . 1
H H52A 0.8060 0.5856 0.6020 0.037 Uiso calc R 1
H H52B 0.7303 0.6133 0.5542 0.037 Uiso calc R 1
H H52C 0.7443 0.5661 0.5174 0.037 Uiso calc R 1
C C62 0.46818(12) 0.42259(6) 0.94637(14) 0.0275(4) Uani d . 1
H H62A 0.5086 0.3994 0.9569 0.041 Uiso calc R 1
H H62B 0.4103 0.4114 0.9340 0.041 Uiso calc R 1
H H62C 0.4672 0.4404 1.0067 0.041 Uiso calc R 1
C C72 0.49648(11) 0.44800(5) 0.85672(13) 0.0196(3) Uani d . 1
C C82 0.44763(11) 0.44880(5) 0.76937(14) 0.0231(4) Uani d . 1
H H82 0.3959 0.4329 0.7678 0.028 Uiso calc R 1
C C92 0.47017(10) 0.47172(5) 0.68290(13) 0.0188(3) Uani d . 1
C C102 0.41357(12) 0.47018(6) 0.59119(13) 0.0246(4) Uani d . 1
H H10D 0.4229 0.4954 0.5503 0.037 Uiso calc R 1
H H10E 0.3531 0.4688 0.6122 0.037 Uiso calc R 1
H H10F 0.4278 0.4453 0.5511 0.037 Uiso calc R 1
C C112 0.85090(13) 0.50064(8) 0.95024(16) 0.0399(6) Uani d . 1
H H11G 0.8468 0.5310 0.9590 0.060 Uiso calc R 1
H H11H 0.9099 0.4932 0.9307 0.060 Uiso calc R 1
H H11I 0.8362 0.4867 1.0139 0.060 Uiso calc R 1
C C122 0.78970(12) 0.48696(6) 0.86945(14) 0.0269(4) Uani d . 1
C C132 0.81193(12) 0.45460(6) 0.80364(14) 0.0289(4) Uani d . 1
H H132 0.8681 0.4430 0.8084 0.035 Uiso calc R 1
C C142 0.75595(11) 0.43851(5) 0.73145(14) 0.0231(4) Uani d . 1
C C152 0.78368(12) 0.40343(6) 0.66313(16) 0.0321(4) Uani d . 1
H H15D 0.7407 0.3810 0.6653 0.048 Uiso calc R 1
H H15E 0.8395 0.3926 0.6858 0.048 Uiso calc R 1
H H15F 0.7889 0.4139 0.5937 0.048 Uiso calc R 1
Al Al3 0.87006(3) 0.746298(14) 0.25325(4) 0.01511(10) Uani d . 1
O O13 0.83064(8) 0.79136(3) 0.33194(9) 0.0212(3) Uani d . 1
O O23 0.94153(7) 0.78205(3) 0.17648(9) 0.0205(2) Uani d . 1
O O33 0.79772(7) 0.71105(3) 0.32921(9) 0.0181(2) Uani d . 1
O O43 0.78300(7) 0.75544(3) 0.15675(9) 0.0189(3) Uani d . 1
O O53 0.95846(7) 0.73829(4) 0.34932(9) 0.0189(2) Uani d . 1
O O63 0.90934(7) 0.70078(3) 0.17629(9) 0.0181(2) Uani d . 1
C C13 0.80575(13) 0.85824(6) 0.39919(15) 0.0325(5) Uani d . 1
H H13A 0.7449 0.8611 0.3805 0.049 Uiso calc R 1
H H13B 0.8333 0.8858 0.3982 0.049 Uiso calc R 1
H H13C 0.8100 0.8463 0.4672 0.049 Uiso calc R 1
C C23 0.85020(11) 0.82987(5) 0.32496(14) 0.0224(4) Uani d . 1
C C33 0.90720(11) 0.84616(5) 0.25425(15) 0.0270(4) Uani d . 1
H H33 0.9183 0.8754 0.2551 0.032 Uiso calc R 1
C C43 0.94880(11) 0.82176(5) 0.18243(14) 0.0212(4) Uani d . 1
C C53 1.00629(13) 0.84201(6) 0.10489(16) 0.0322(4) Uani d . 1
H H53A 1.0657 0.8324 0.1146 0.048 Uiso calc R 1
H H53B 1.0039 0.8725 0.1126 0.048 Uiso calc R 1
H H53C 0.9867 0.8343 0.0370 0.048 Uiso calc R 1
C C63 0.67250(12) 0.68216(6) 0.40290(15) 0.0283(4) Uani d . 1
H H63A 0.6998 0.6546 0.4066 0.042 Uiso calc R 1
H H63B 0.6113 0.6788 0.3866 0.042 Uiso calc R 1
H H63C 0.6783 0.6964 0.4682 0.042 Uiso calc R 1
C C73 0.71554(10) 0.70778(5) 0.32201(13) 0.0187(3) Uani d . 1
C C83 0.66684(11) 0.72514(5) 0.24484(13) 0.0203(3) Uani d . 1
H H83 0.6060 0.7219 0.2469 0.024 Uiso calc R 1
C C93 0.70317(11) 0.74721(5) 0.16412(13) 0.0188(3) Uani d . 1
C C103 0.64693(12) 0.76198(7) 0.07901(15) 0.0293(4) Uani d . 1
H H10G 0.6543 0.7922 0.0700 0.044 Uiso calc R 1
H H10H 0.5865 0.7559 0.0949 0.044 Uiso calc R 1
H H10I 0.6632 0.7475 0.0166 0.044 Uiso calc R 1
C C113 1.08043(11) 0.71301(6) 0.43682(13) 0.0243(4) Uani d . 1
H H11J 1.0830 0.7416 0.4632 0.036 Uiso calc R 1
H H11K 1.1379 0.7044 0.4142 0.036 Uiso calc R 1
H H11L 1.0606 0.6941 0.4902 0.036 Uiso calc R 1
C C123 1.01891(10) 0.71133(5) 0.34938(13) 0.0184(3) Uani d . 1
C C133 1.02887(11) 0.68080(5) 0.27470(14) 0.0225(4) Uani d . 1
H H133 1.0759 0.6619 0.2802 0.027 Uiso calc R 1
C C143 0.97364(11) 0.67663(5) 0.19296(13) 0.0197(3) Uani d . 1
C C153 0.98714(12) 0.64249(6) 0.11653(14) 0.0277(4) Uani d . 1
H H15G 0.9330 0.6372 0.0806 0.042 Uiso calc R 1
H H15H 1.0057 0.6169 0.1511 0.042 Uiso calc R 1
H H15I 1.0315 0.6511 0.0681 0.042 Uiso calc R 1
Al Al4 0.85160(3) 0.502911(14) 0.27429(4) 0.01582(10) Uani d . 1
O O14 0.91160(7) 0.53816(3) 0.36461(9) 0.0191(2) Uani d . 1
O O24 0.79353(8) 0.54916(3) 0.21765(9) 0.0197(3) Uani d . 1
O O34 0.76535(8) 0.49602(4) 0.37354(9) 0.0197(3) Uani d . 1
O O44 0.79253(7) 0.46830(3) 0.18328(9) 0.0196(2) Uani d . 1
O O54 0.90955(7) 0.45678(3) 0.32921(9) 0.0195(2) Uani d . 1
O O64 0.93961(7) 0.51086(3) 0.17732(9) 0.0196(2) Uani d . 1
C C14 0.96511(11) 0.59669(5) 0.45221(13) 0.0231(4) Uani d . 1
H H14A 0.9521 0.5845 0.5184 0.035 Uiso calc R 1
H H14B 0.9557 0.6270 0.4546 0.035 Uiso calc R 1
H H14C 1.0253 0.5910 0.4347 0.035 Uiso calc R 1
C C24 0.90703(10) 0.57767(5) 0.37371(13) 0.0173(3) Uani d . 1
C C34 0.85360(11) 0.60322(5) 0.31573(13) 0.0209(4) Uani d . 1
H H34 0.8531 0.6324 0.3291 0.025 Uiso calc R 1
C C44 0.80106(10) 0.58789(5) 0.23928(13) 0.0174(3) Uani d . 1
C C54 0.74977(11) 0.61761(5) 0.17551(15) 0.0261(4) Uani d . 1
H H54A 0.7425 0.6058 0.1076 0.039 Uiso calc R 1
H H54B 0.7802 0.6444 0.1709 0.039 Uiso calc R 1
H H54C 0.6931 0.6220 0.2063 0.039 Uiso calc R 1
C C64 0.63895(12) 0.47484(6) 0.45920(14) 0.0277(4) Uani d . 1
H H64A 0.6544 0.4506 0.5007 0.042 Uiso calc R 1
H H64B 0.5784 0.4727 0.4389 0.042 Uiso calc R 1
H H64C 0.6475 0.5005 0.4983 0.042 Uiso calc R 1
C C74 0.69486(11) 0.47590(5) 0.36672(13) 0.0200(3) Uani d . 1
C C84 0.66827(11) 0.45474(5) 0.27997(14) 0.0248(4) Uani d . 1
H H84 0.6132 0.4417 0.2803 0.030 Uiso calc R 1
C C94 0.71784(11) 0.45176(5) 0.19348(13) 0.0204(4) Uani d . 1
C C104 0.68604(13) 0.42727(6) 0.10407(14) 0.0297(4) Uani d . 1
H H10J 0.6835 0.4456 0.0447 0.044 Uiso calc R 1
H H10K 0.6284 0.4163 0.1185 0.044 Uiso calc R 1
H H10L 0.7255 0.4040 0.0907 0.044 Uiso calc R 1
C C114 1.01393(13) 0.40687(6) 0.37211(16) 0.0325(4) Uani d . 1
H H11M 1.0180 0.4155 0.4430 0.049 Uiso calc R 1
H H11N 1.0704 0.3972 0.3486 0.049 Uiso calc R 1
H H11O 0.9720 0.3841 0.3658 0.049 Uiso calc R 1
C C124 0.98516(12) 0.44343(5) 0.30890(13) 0.0217(4) Uani d . 1
C C134 1.03821(11) 0.46024(5) 0.23510(14) 0.0240(4) Uani d . 1
H H134 1.0943 0.4488 0.2267 0.029 Uiso calc R 1
C C144 1.01284(11) 0.49335(5) 0.17219(13) 0.0188(3) Uani d . 1
C C154 1.07308(11) 0.50938(6) 0.09211(13) 0.0247(4) Uani d . 1
H H15J 1.0560 0.4981 0.0262 0.037 Uiso calc R 1
H H15K 1.1320 0.5005 0.1077 0.037 Uiso calc R 1
H H15L 1.0705 0.5400 0.0902 0.037 Uiso calc R 1

loop_
_atom_site_aniso_label
_atom_site_aniso_U_11
_atom_site_aniso_U_22
_atom_site_aniso_U_33
_atom_site_aniso_U_12
_atom_site_aniso_U_13
_atom_site_aniso_U_23
Al1 0.0159(2) 0.0208(2) 0.0151(3) 0.00029(18) -0.0006(2) -0.0020(2)
O11 0.0169(6) 0.0271(6) 0.0181(6) -0.0016(5) -0.0023(5) -0.0012(5)
O21 0.0243(6) 0.0205(6) 0.0185(6) 0.0013(5) -0.0045(5) -0.0033(5)
O31 0.0157(6) 0.0316(6) 0.0180(6) 0.0003(5) -0.0006(5) -0.0066(5)
O41 0.0215(6) 0.0224(6) 0.0187(6) -0.0013(5) -0.0011(5) -0.0046(5)
O51 0.0207(6) 0.0263(6) 0.0191(6) -0.0001(5) 0.0023(5) 0.0024(5)
O61 0.0193(6) 0.0260(6) 0.0170(6) 0.0034(5) 0.0024(5) 0.0013(5)
C11 0.0263(10) 0.0399(11) 0.0254(10) -0.0094(8) -0.0050(8) -0.0072(8)
C21 0.0166(8) 0.0315(9) 0.0169(9) -0.0043(7) 0.0010(7) -0.0023(7)
C31 0.0286(9) 0.0230(8) 0.0247(10) -0.0014(7) -0.0037(8) -0.0059(7)
C41 0.0215(8) 0.0236(8) 0.0236(10) 0.0019(7) 0.0011(7) -0.0023(7)
C51 0.0411(11) 0.0234(9) 0.0303(11) 0.0048(8) -0.0118(9) -0.0043(8)
C61 0.0207(9) 0.0377(10) 0.0208(10) 0.0027(8) 0.0012(8) -0.0044(8)
C71 0.0162(8) 0.0223(8) 0.0177(9) 0.0032(6) -0.0008(7) 0.0047(7)
C81 0.0165(8) 0.0267(8) 0.0231(9) -0.0004(6) -0.0032(7) -0.0005(8)
C91 0.0221(8) 0.0168(7) 0.0203(9) -0.0010(6) -0.0049(7) 0.0017(7)
C101 0.0300(10) 0.0328(10) 0.0276(10) -0.0060(8) -0.0052(8) -0.0080(8)
C111 0.0315(11) 0.0467(12) 0.0351(12) 0.0043(9) -0.0015(9) 0.0205(10)
C121 0.0215(9) 0.0259(8) 0.0254(10) -0.0003(7) -0.0062(8) 0.0041(8)
C131 0.0210(8) 0.0308(9) 0.0292(10) 0.0080(7) 0.0007(8) 0.0047(8)
C141 0.0171(8) 0.0256(8) 0.0205(9) -0.0012(6) -0.0024(7) -0.0056(7)
C151 0.0230(9) 0.0340(10) 0.0240(10) 0.0013(8) 0.0037(8) -0.0059(8)
Al2 0.0198(3) 0.0182(2) 0.0139(2) -0.00274(19) 0.0018(2) 0.00085(19)
O12 0.0278(7) 0.0209(6) 0.0198(6) -0.0036(5) 0.0071(5) -0.0010(5)
O22 0.0229(6) 0.0198(6) 0.0178(6) -0.0025(5) 0.0049(5) 0.0004(5)
O32 0.0213(6) 0.0234(6) 0.0161(6) -0.0045(5) 0.0009(5) 0.0032(5)
O42 0.0183(6) 0.0232(6) 0.0159(6) -0.0009(5) 0.0016(5) 0.0023(5)
O52 0.0238(7) 0.0337(7) 0.0166(7) -0.0084(5) -0.0007(5) -0.0005(5)
O62 0.0201(6) 0.0194(6) 0.0205(6) 0.0002(5) -0.0002(5) 0.0011(5)
C12 0.0306(10) 0.0251(9) 0.0375(11) -0.0010(7) 0.0088(9) -0.0080(8)
C22 0.0200(8) 0.0204(8) 0.0229(9) -0.0034(6) -0.0007(7) -0.0039(7)
C32 0.0271(9) 0.0191(8) 0.0252(10) -0.0019(7) 0.0016(8) 0.0015(7)
C42 0.0178(8) 0.0246(8) 0.0144(8) -0.0055(6) -0.0047(7) 0.0015(7)
C52 0.0246(9) 0.0279(9) 0.0218(9) -0.0047(7) 0.0038(8) 0.0064(8)
C62 0.0289(10) 0.0280(9) 0.0255(10) -0.0073(8) 0.0013(8) 0.0072(8)
C72 0.0205(8) 0.0162(7) 0.0221(9) 0.0000(6) 0.0032(7) -0.0004(7)
C82 0.0206(8) 0.0248(8) 0.0238(9) -0.0067(6) 0.0005(7) 0.0011(7)
C92 0.0182(8) 0.0191(7) 0.0191(9) 0.0040(6) 0.0006(7) -0.0028(7)
C102 0.0237(9) 0.0310(9) 0.0192(9) -0.0019(7) -0.0035(7) 0.0020(8)
C112 0.0293(11) 0.0703(16) 0.0201(11) -0.0173(10) -0.0047(9) 0.0057(10)
C122 0.0220(9) 0.0424(11) 0.0162(9) -0.0114(8) -0.0003(7) 0.0117(8)
C132 0.0197(9) 0.0380(10) 0.0291(11) 0.0022(8) -0.0007(8) 0.0091(9)
C142 0.0221(9) 0.0252(8) 0.0220(9) -0.0006(7) 0.0025(7) 0.0092(7)
C152 0.0283(10) 0.0318(10) 0.0360(11) 0.0068(8) 0.0073(9) 0.0018(9)
Al3 0.0155(2) 0.0152(2) 0.0146(3) 0.00115(17) 0.0001(2) -0.00059(19)
O13 0.0267(6) 0.0173(5) 0.0195(6) 0.0042(5) 0.0031(5) -0.0009(5)
O23 0.0208(6) 0.0213(6) 0.0194(6) -0.0027(5) 0.0034(5) -0.0007(5)
O33 0.0182(6) 0.0189(5) 0.0171(6) 0.0008(4) -0.0007(5) 0.0027(5)
O43 0.0161(6) 0.0232(6) 0.0173(6) 0.0027(5) 0.0005(5) 0.0041(5)
O53 0.0188(6) 0.0215(6) 0.0163(6) 0.0020(5) -0.0012(5) -0.0020(5)
O63 0.0181(5) 0.0194(5) 0.0169(6) 0.0033(4) -0.0012(5) -0.0035(5)
C13 0.0428(11) 0.0253(9) 0.0294(11) 0.0112(8) -0.0032(9) -0.0101(8)
C23 0.0261(9) 0.0196(8) 0.0215(9) 0.0055(7) -0.0080(8) -0.0048(7)
C33 0.0304(9) 0.0148(7) 0.0358(11) -0.0015(7) -0.0045(8) -0.0013(8)
C43 0.0189(8) 0.0224(8) 0.0223(9) -0.0039(6) -0.0084(7) 0.0064(7)
C53 0.0311(10) 0.0335(10) 0.0321(11) -0.0103(8) -0.0019(9) 0.0070(9)
C63 0.0253(9) 0.0313(10) 0.0283(10) -0.0027(8) 0.0032(8) 0.0104(8)
C73 0.0201(8) 0.0169(7) 0.0190(9) 0.0001(6) 0.0029(7) -0.0022(7)
C83 0.0153(7) 0.0236(8) 0.0220(9) 0.0001(6) -0.0005(7) 0.0006(7)
C93 0.0181(8) 0.0213(8) 0.0170(9) 0.0050(6) 0.0002(7) -0.0014(7)
C103 0.0192(9) 0.0478(11) 0.0208(10) 0.0064(8) -0.0010(7) 0.0085(9)
C113 0.0227(9) 0.0312(9) 0.0190(9) 0.0013(7) -0.0038(7) 0.0008(7)
C123 0.0161(8) 0.0217(8) 0.0173(9) -0.0011(6) -0.0004(7) 0.0032(7)
C133 0.0205(8) 0.0237(8) 0.0234(9) 0.0073(6) -0.0033(7) -0.0028(7)
C143 0.0184(8) 0.0189(8) 0.0219(9) 0.0014(6) 0.0028(7) -0.0014(7)
C153 0.0289(10) 0.0283(9) 0.0260(10) 0.0086(8) -0.0039(8) -0.0097(8)
Al4 0.0189(2) 0.0153(2) 0.0132(3) 0.00033(18) -0.0013(2) -0.00142(19)
O14 0.0217(6) 0.0174(5) 0.0182(6) -0.0009(4) -0.0042(5) -0.0013(5)
O24 0.0216(6) 0.0183(6) 0.0192(6) 0.0007(5) -0.0055(5) -0.0012(5)
O34 0.0212(6) 0.0236(6) 0.0143(6) 0.0002(5) 0.0003(5) -0.0043(5)
O44 0.0246(6) 0.0188(5) 0.0153(6) -0.0019(5) 0.0001(5) -0.0040(5)
O54 0.0225(6) 0.0188(5) 0.0172(6) 0.0031(5) 0.0022(5) 0.0014(5)
O64 0.0219(6) 0.0213(5) 0.0155(6) 0.0007(5) -0.0003(5) 0.0019(5)
C14 0.0242(9) 0.0226(8) 0.0225(9) -0.0038(7) -0.0029(8) -0.0043(7)
C24 0.0173(8) 0.0193(8) 0.0153(8) -0.0044(6) 0.0043(7) -0.0027(7)
C34 0.0258(9) 0.0138(7) 0.0232(9) -0.0024(6) -0.0022(7) -0.0014(7)
C44 0.0159(7) 0.0194(7) 0.0169(8) 0.0005(6) 0.0041(7) 0.0034(7)
C54 0.0271(9) 0.0217(8) 0.0295(10) -0.0016(7) -0.0079(8) 0.0082(8)
C64 0.0278(10) 0.0334(10) 0.0220(10) -0.0009(8) 0.0044(8) 0.0000(8)
C74 0.0222(8) 0.0174(8) 0.0203(9) 0.0020(6) 0.0002(7) 0.0020(7)
C84 0.0239(9) 0.0271(9) 0.0236(9) -0.0071(7) 0.0008(8) -0.0024(7)
C94 0.0253(9) 0.0163(7) 0.0196(9) -0.0008(6) -0.0046(7) -0.0001(7)
C104 0.0367(11) 0.0283(9) 0.0239(10) -0.0073(8) -0.0056(8) -0.0067(8)
C114 0.0374(11) 0.0293(10) 0.0308(11) 0.0127(8) 0.0013(9) 0.0068(8)
C124 0.0282(9) 0.0199(8) 0.0171(9) 0.0056(7) -0.0055(7) -0.0041(7)
C134 0.0220(8) 0.0278(9) 0.0221(9) 0.0051(7) 0.0008(7) -0.0007(7)
C144 0.0200(8) 0.0219(8) 0.0144(8) -0.0036(6) -0.0038(7) -0.0063(7)
C154 0.0241(9) 0.0330(10) 0.0171(9) -0.0030(7) 0.0001(7) -0.0018(7)

loop_
_atom_type_symbol
_atom_type_description
_atom_type_scat_dispersion_real
_atom_type_scat_dispersion_imag
_atom_type_scat_source
C C 0.0033 0.0016 'International Tables Vol C Tables 4.2.6.8 and 6.1.1.4'
H H 0.0000 0.0000 'International Tables Vol C Tables 4.2.6.8 and 6.1.1.4'
Al Al 0.0645 0.0514 'International Tables Vol C Tables 4.2.6.8 and 6.1.1.4'
O O 0.0106 0.0060 'International Tables Vol C Tables 4.2.6.8 and 6.1.1.4'

loop_
_geom_angle_atom_site_label_1
_geom_angle_atom_site_label_2
_geom_angle_atom_site_label_3
_geom_angle
O21 Al1 O51 176.78(6)
O21 Al1 O41 90.40(5)
O51 Al1 O41 92.19(6)
O21 Al1 O31 90.03(6)
O51 Al1 O31 87.98(6)
O41 Al1 O31 91.76(5)
O21 Al1 O61 90.51(6)
O51 Al1 O61 91.51(5)
O41 Al1 O61 87.59(6)
O31 Al1 O61 179.17(6)
O21 Al1 O11 90.19(5)
O51 Al1 O11 87.25(6)
O41 Al1 O11 178.91(6)
O31 Al1 O11 89.16(5)
O61 Al1 O11 91.48(5)
C21 O11 Al1 128.20(11)
C41 O21 Al1 127.93(12)
C71 O31 Al1 128.64(11)
C91 O41 Al1 128.36(11)
C121 O51 Al1 128.17(12)
C141 O61 Al1 128.72(12)
C21 C11 H11A 109.5
C21 C11 H11B 109.5
H11A C11 H11B 109.5
C21 C11 H11C 109.5
H11A C11 H11C 109.5
H11B C11 H11C 109.5
O11 C21 C31 123.97(16)
O11 C21 C11 115.81(16)
C31 C21 C11 120.20(16)
C21 C31 C41 122.32(16)
C21 C31 H31 118.8
C41 C31 H31 118.8
O21 C41 C31 124.22(16)
O21 C41 C51 115.60(15)
C31 C41 C51 120.18(16)
C41 C51 H51A 109.5
C41 C51 H51B 109.5
H51A C51 H51B 109.5
C41 C51 H51C 109.5
H51A C51 H51C 109.5
H51B C51 H51C 109.5
C71 C61 H61A 109.5
C71 C61 H61B 109.5
H61A C61 H61B 109.5
C71 C61 H61C 109.5
H61A C61 H61C 109.5
H61B C61 H61C 109.5
O31 C71 C81 123.70(16)
O31 C71 C61 115.78(15)
C81 C71 C61 120.51(15)
C91 C81 C71 123.43(15)
C91 C81 H81 118.3
C71 C81 H81 118.3
O41 C91 C81 124.06(15)
O41 C91 C101 115.70(15)
C81 C91 C101 120.24(16)
C91 C101 H10A 109.5
C91 C101 H10B 109.5
H10A C101 H10B 109.5
C91 C101 H10C 109.5
H10A C101 H10C 109.5
H10B C101 H10C 109.5
C121 C111 H11D 109.5
C121 C111 H11E 109.5
H11D C111 H11E 109.5
C121 C111 H11F 109.5
H11D C111 H11F 109.5
H11E C111 H11F 109.5
O51 C121 C131 124.33(16)
O51 C121 C111 114.68(16)
C131 C121 C111 120.98(16)
C121 C131 C141 123.18(16)
C121 C131 H131 118.4
C141 C131 H131 118.4
O61 C141 C131 123.74(16)
O61 C141 C151 116.69(16)
C131 C141 C151 119.57(15)
C141 C151 H15A 109.5
C141 C151 H15B 109.5
H15A C151 H15B 109.5
C141 C151 H15C 109.5
H15A C151 H15C 109.5
H15B C151 H15C 109.5
O32 Al2 O62 91.49(5)
O32 Al2 O52 88.24(6)
O62 Al2 O52 91.59(6)
O32 Al2 O22 178.04(6)
O62 Al2 O22 87.38(5)
O52 Al2 O22 90.20(5)
O32 Al2 O42 91.72(5)
O62 Al2 O42 88.40(5)
O52 Al2 O42 179.95(8)
O22 Al2 O42 89.84(5)
O32 Al2 O12 90.34(6)
O62 Al2 O12 177.58(6)
O52 Al2 O12 90.05(6)
O22 Al2 O12 90.84(5)
O42 Al2 O12 89.95(6)
C22 O12 Al2 128.33(11)
C42 O22 Al2 128.88(11)
C72 O32 Al2 128.30(11)
C92 O42 Al2 128.65(11)
C122 O52 Al2 128.03(13)
C142 O62 Al2 127.41(12)
C22 C12 H12A 109.5
C22 C12 H12B 109.5
H12A C12 H12B 109.5
C22 C12 H12C 109.5
H12A C12 H12C 109.5
H12B C12 H12C 109.5
O12 C22 C32 124.52(16)
O12 C22 C12 116.09(16)
C32 C22 C12 119.39(15)
C42 C32 C22 122.61(16)
C42 C32 H32 118.7
C22 C32 H32 118.7
O22 C42 C32 124.13(16)
O22 C42 C52 115.30(15)
C32 C42 C52 120.55(15)
C42 C52 H52A 109.5
C42 C52 H52B 109.5
H52A C52 H52B 109.5
C42 C52 H52C 109.5
H52A C52 H52C 109.5
H52B C52 H52C 109.5
C72 C62 H62A 109.5
C72 C62 H62B 109.5
H62A C62 H62B 109.5
C72 C62 H62C 109.5
H62A C62 H62C 109.5
H62B C62 H62C 109.5
O32 C72 C82 124.10(16)
O32 C72 C62 115.26(16)
C82 C72 C62 120.64(15)
C72 C82 C92 123.70(15)
C72 C82 H82 118.2
C92 C82 H82 118.1
O42 C92 C82 123.19(16)
O42 C92 C102 117.00(15)
C82 C92 C102 119.81(15)
C92 C102 H10D 109.5
C92 C102 H10E 109.5
H10D C102 H10E 109.5
C92 C102 H10F 109.5
H10D C102 H10F 109.5
H10E C102 H10F 109.5
C122 C112 H11G 109.5
C122 C112 H11H 109.5
H11G C112 H11H 109.5
C122 C112 H11I 109.5
H11G C112 H11I 109.5
H11H C112 H11I 109.5
O52 C122 C132 123.65(17)
O52 C122 C112 115.92(19)
C132 C122 C112 120.39(18)
C142 C132 C122 123.28(17)
C142 C132 H132 118.4
C122 C132 H132 118.4
O62 C142 C132 124.21(17)
O62 C142 C152 115.09(16)
C132 C142 C152 120.70(16)
C142 C152 H15D 109.5
C142 C152 H15E 109.5
H15D C152 H15E 109.5
C142 C152 H15F 109.5
H15D C152 H15F 109.5
H15E C152 H15F 109.5
O63 Al3 O13 179.18(6)
O63 Al3 O33 91.11(5)
O13 Al3 O33 88.22(5)
O63 Al3 O43 89.16(5)
O13 Al3 O43 91.33(6)
O33 Al3 O43 91.56(5)
O63 Al3 O53 91.39(5)
O13 Al3 O53 88.13(6)
O33 Al3 O53 89.58(5)
O43 Al3 O53 178.73(6)
O63 Al3 O23 89.22(5)
O13 Al3 O23 91.45(5)
O33 Al3 O23 179.32(6)
O43 Al3 O23 87.86(5)
O53 Al3 O23 91.00(5)
C23 O13 Al3 128.62(12)
C43 O23 Al3 128.33(12)
C73 O33 Al3 127.02(11)
C93 O43 Al3 128.02(11)
C123 O53 Al3 128.86(11)
C143 O63 Al3 128.81(11)
C23 C13 H13A 109.5
C23 C13 H13B 109.5
H13A C13 H13B 109.5
C23 C13 H13C 109.5
H13A C13 H13C 109.5
H13B C13 H13C 109.5
O13 C23 C33 124.34(16)
O13 C23 C13 115.27(16)
C33 C23 C13 120.39(16)
C43 C33 C23 123.13(16)
C43 C33 H33 118.4
C23 C33 H33 118.4
O23 C43 C33 124.02(16)
O23 C43 C53 115.96(16)
C33 C43 C53 120.02(16)
C43 C53 H53A 109.5
C43 C53 H53B 109.5
H53A C53 H53B 109.5
C43 C53 H53C 109.5
H53A C53 H53C 109.5
H53B C53 H53C 109.5
C73 C63 H63A 109.5
C73 C63 H63B 109.5
H63A C63 H63B 109.5
C73 C63 H63C 109.5
H63A C63 H63C 109.5
H63B C63 H63C 109.5
O33 C73 C83 124.33(16)
O33 C73 C63 115.64(15)
C83 C73 C63 120.00(15)
C73 C83 C93 123.01(15)
C73 C83 H83 118.5
C93 C83 H83 118.5
O43 C93 C83 123.78(15)
O43 C93 C103 116.39(15)
C83 C93 C103 119.82(15)
C93 C103 H10G 109.5
C93 C103 H10H 109.5
H10G C103 H10H 109.5
C93 C103 H10I 109.5
H10G C103 H10I 109.5
H10H C103 H10I 109.5
C123 C113 H11J 109.5
C123 C113 H11K 109.5
H11J C113 H11K 109.5
C123 C113 H11L 109.5
H11J C113 H11L 109.5
H11K C113 H11L 109.5
O53 C123 C133 123.60(15)
O53 C123 C113 116.40(15)
C133 C123 C113 119.99(15)
C143 C133 C123 123.40(15)
C143 C133 H133 118.3
C123 C133 H133 118.3
O63 C143 C133 123.91(15)
O63 C143 C153 115.51(15)
C133 C143 C153 120.58(15)
C143 C153 H15G 109.5
C143 C153 H15H 109.5
H15G C153 H15H 109.5
C143 C153 H15I 109.5
H15G C153 H15I 109.5
H15H C153 H15I 109.5
O54 Al4 O44 91.11(5)
O54 Al4 O24 179.41(6)
O44 Al4 O24 88.49(5)
O54 Al4 O34 88.77(5)
O44 Al4 O34 91.80(5)
O24 Al4 O34 91.67(6)
O54 Al4 O14 89.28(5)
O44 Al4 O14 179.29(6)
O24 Al4 O14 91.11(5)
O34 Al4 O14 88.80(6)
O54 Al4 O64 91.27(5)
O44 Al4 O64 89.80(6)
O24 Al4 O64 88.29(6)
O34 Al4 O64 178.40(6)
O14 Al4 O64 89.61(5)
C24 O14 Al4 128.72(11)
C44 O24 Al4 128.86(11)
C74 O34 Al4 128.26(12)
C94 O44 Al4 128.19(11)
C124 O54 Al4 128.48(11)
C144 O64 Al4 128.61(11)
C24 C14 H14A 109.5
C24 C14 H14B 109.5
H14A C14 H14B 109.5
C24 C14 H14C 109.5
H14A C14 H14C 109.5
H14B C14 H14C 109.5
O14 C24 C34 124.29(15)
O14 C24 C14 115.72(15)
C34 C24 C14 119.98(14)
C44 C34 C24 122.92(15)
C44 C34 H34 118.5
C24 C34 H34 118.5
O24 C44 C34 124.02(15)
O24 C44 C54 116.10(15)
C34 C44 C54 119.88(14)
C44 C54 H54A 109.5
C44 C54 H54B 109.5
H54A C54 H54B 109.5
C44 C54 H54C 109.5
H54A C54 H54C 109.5
H54B C54 H54C 109.5
C74 C64 H64A 109.5
C74 C64 H64B 109.5
H64A C64 H64B 109.5
C74 C64 H64C 109.5
H64A C64 H64C 109.5
H64B C64 H64C 109.5
O34 C74 C84 123.91(16)
O34 C74 C64 116.80(16)
C84 C74 C64 119.28(15)
C94 C84 C74 123.38(16)
C94 C84 H84 118.3
C74 C84 H84 118.3
O44 C94 C84 124.22(15)
O44 C94 C104 115.42(16)
C84 C94 C104 120.35(16)
C94 C104 H10J 109.5
C94 C104 H10K 109.5
H10J C104 H10K 109.5
C94 C104 H10L 109.5
H10J C104 H10L 109.5
H10K C104 H10L 109.5
C124 C114 H11M 109.5
C124 C114 H11N 109.5
H11M C114 H11N 109.5
C124 C114 H11O 109.5
H11M C114 H11O 109.5
H11N C114 H11O 109.5
O54 C124 C134 124.38(16)
O54 C124 C114 114.52(16)
C134 C124 C114 121.10(16)
C124 C134 C144 122.96(16)
C124 C134 H134 118.5
C144 C134 H134 118.5
O64 C144 C134 123.53(16)
O64 C144 C154 116.39(15)
C134 C144 C154 120.07(16)
C144 C154 H15J 109.5
C144 C154 H15K 109.5
H15J C154 H15K 109.5
C144 C154 H15L 109.5
H15J C154 H15L 109.5
H15K C154 H15L 109.5

loop_
_geom_bond_atom_site_label_1
_geom_bond_atom_site_label_2
_geom_bond_distance
_geom_bond_publ_flag
Al1 O21 1.8790(12) yes
Al1 O51 1.8806(13) yes
Al1 O41 1.8811(12) yes
Al1 O31 1.8819(13) yes
Al1 O61 1.8853(13) yes
Al1 O11 1.8947(12) yes
O11 C21 1.273(2) ?
O21 C41 1.278(2) ?
O31 C71 1.278(2) ?
O41 C91 1.279(2) ?
O51 C121 1.277(2) ?
O61 C141 1.270(2) ?
C11 C21 1.508(2) ?
C11 H11A 0.9800 ?
C11 H11B 0.9800 ?
C11 H11C 0.9800 ?
C21 C31 1.388(3) ?
C31 C41 1.394(2) ?
C31 H31 0.9500 ?
C41 C51 1.500(2) ?
C51 H51A 0.9800 ?
C51 H51B 0.9800 ?
C51 H51C 0.9800 ?
C61 C71 1.497(2) ?
C61 H61A 0.9800 ?
C61 H61B 0.9800 ?
C61 H61C 0.9800 ?
C71 C81 1.394(2) ?
C81 C91 1.391(2) ?
C81 H81 0.9500 ?
C91 C101 1.498(2) ?
C101 H10A 0.9800 ?
C101 H10B 0.9800 ?
C101 H10C 0.9800 ?
C111 C121 1.509(2) ?
C111 H11D 0.9800 ?
C111 H11E 0.9800 ?
C111 H11F 0.9800 ?
C121 C131 1.383(3) ?
C131 C141 1.398(3) ?
C131 H131 0.9500 ?
C141 C151 1.502(2) ?
C151 H15A 0.9800 ?
C151 H15B 0.9800 ?
C151 H15C 0.9800 ?
Al2 O32 1.8728(13) yes
Al2 O62 1.8805(12) yes
Al2 O52 1.8842(13) yes
Al2 O22 1.8888(12) yes
Al2 O42 1.8896(13) yes
Al2 O12 1.8901(12) yes
O12 C22 1.275(2) ?
O22 C42 1.276(2) ?
O32 C72 1.280(2) ?
O42 C92 1.2700(19) ?
O52 C122 1.274(2) ?
O62 C142 1.277(2) ?
C12 C22 1.505(2) ?
C12 H12A 0.9800 ?
C12 H12B 0.9800 ?
C12 H12C 0.9800 ?
C22 C32 1.393(2) ?
C32 C42 1.387(2) ?
C32 H32 0.9500 ?
C42 C52 1.506(2) ?
C52 H52A 0.9800 ?
C52 H52B 0.9800 ?
C52 H52C 0.9800 ?
C62 C72 1.503(2) ?
C62 H62A 0.9800 ?
C62 H62B 0.9800 ?
C62 H62C 0.9800 ?
C72 C82 1.382(3) ?
C82 C92 1.403(2) ?
C82 H82 0.9500 ?
C92 C102 1.499(2) ?
C102 H10D 0.9800 ?
C102 H10E 0.9800 ?
C102 H10F 0.9800 ?
C112 C122 1.495(3) ?
C112 H11G 0.9800 ?
C112 H11H 0.9800 ?
C112 H11I 0.9800 ?
C122 C132 1.395(3) ?
C132 C142 1.390(3) ?
C132 H132 0.9500 ?
C142 C152 1.503(3) ?
C152 H15D 0.9800 ?
C152 H15E 0.9800 ?
C152 H15F 0.9800 ?
Al3 O63 1.8773(12) yes
Al3 O13 1.8794(12) yes
Al3 O33 1.8812(12) yes
Al3 O43 1.8816(13) yes
Al3 O53 1.8874(13) yes
Al3 O23 1.8887(12) yes
O13 C23 1.271(2) ?
O23 C43 1.2764(19) ?
O33 C73 1.283(2) ?
O43 C93 1.270(2) ?
O53 C123 1.2737(19) ?
O63 C143 1.2806(19) ?
C13 C23 1.504(2) ?
C13 H13A 0.9800 ?
C13 H13B 0.9800 ?
C13 H13C 0.9800 ?
C23 C33 1.389(3) ?
C33 C43 1.388(3) ?
C33 H33 0.9500 ?
C43 C53 1.506(3) ?
C53 H53A 0.9800 ?
C53 H53B 0.9800 ?
C53 H53C 0.9800 ?
C63 C73 1.504(2) ?
C63 H63A 0.9800 ?
C63 H63B 0.9800 ?
C63 H63C 0.9800 ?
C73 C83 1.386(2) ?
C83 C93 1.399(2) ?
C83 H83 0.9500 ?
C93 C103 1.501(2) ?
C103 H10G 0.9800 ?
C103 H10H 0.9800 ?
C103 H10I 0.9800 ?
C113 C123 1.501(2) ?
C113 H11J 0.9800 ?
C113 H11K 0.9800 ?
C113 H11L 0.9800 ?
C123 C133 1.397(2) ?
C133 C143 1.386(2) ?
C133 H133 0.9500 ?
C143 C153 1.502(2) ?
C153 H15G 0.9800 ?
C153 H15H 0.9800 ?
C153 H15I 0.9800 ?
Al4 O54 1.8736(12) yes
Al4 O44 1.8744(12) yes
Al4 O24 1.8863(12) yes
Al4 O34 1.8877(13) yes
Al4 O14 1.8878(12) yes
Al4 O64 1.8909(13) yes
O14 C24 1.2704(19) ?
O24 C44 1.2759(19) ?
O34 C74 1.272(2) ?
O44 C94 1.281(2) ?
O54 C124 1.277(2) ?
O64 C144 1.269(2) ?
C14 C24 1.504(2) ?
C14 H14A 0.9800 ?
C14 H14B 0.9800 ?
C14 H14C 0.9800 ?
C24 C34 1.394(2) ?
C34 C44 1.388(2) ?
C34 H34 0.9500 ?
C44 C54 1.499(2) ?
C54 H54A 0.9800 ?
C54 H54B 0.9800 ?
C54 H54C 0.9800 ?
C64 C74 1.500(2) ?
C64 H64A 0.9800 ?
C64 H64B 0.9800 ?
C64 H64C 0.9800 ?
C74 C84 1.395(2) ?
C84 C94 1.382(3) ?
C84 H84 0.9500 ?
C94 C104 1.502(2) ?
C104 H10J 0.9800 ?
C104 H10K 0.9800 ?
C104 H10L 0.9800 ?
C114 C124 1.505(2) ?
C114 H11M 0.9800 ?
C114 H11N 0.9800 ?
C114 H11O 0.9800 ?
C124 C134 1.385(2) ?
C134 C144 1.403(2) ?
C134 H134 0.9500 ?
C144 C154 1.503(2) ?
C154 H15J 0.9800 ?
C154 H15K 0.9800 ?
C154 H15L 0.9800 ?

loop_
_geom_torsion_atom_site_label_1
_geom_torsion_atom_site_label_2
_geom_torsion_atom_site_label_3
_geom_torsion_atom_site_label_4
_geom_torsion
O21 Al1 O11 C21 17.31(14)
O51 Al1 O11 C21 -160.74(14)
O31 Al1 O11 C21 -72.72(14)
O61 Al1 O11 C21 107.82(14)
O41 Al1 O21 C41 162.60(14)
O31 Al1 O21 C41 70.83(15)
O61 Al1 O21 C41 -109.80(15)
O11 Al1 O21 C41 -18.32(15)
O21 Al1 O31 C71 88.92(14)
O51 Al1 O31 C71 -93.61(15)
O41 Al1 O31 C71 -1.49(15)
O11 Al1 O31 C71 179.11(14)
O21 Al1 O41 C91 -88.09(14)
O51 Al1 O41 C91 90.00(14)
O31 Al1 O41 C91 1.96(14)
O61 Al1 O41 C91 -178.58(14)
O41 Al1 O51 C121 94.10(15)
O31 Al1 O51 C121 -174.21(15)
O61 Al1 O51 C121 6.45(15)
O11 Al1 O51 C121 -84.96(15)
O21 Al1 O61 C141 174.81(14)
O51 Al1 O61 C141 -2.68(15)
O41 Al1 O61 C141 -94.81(15)
O11 Al1 O61 C141 84.61(14)
Al1 O11 C21 C31 -9.6(2)
Al1 O11 C21 C11 172.33(11)
O11 C21 C31 C41 -4.2(3)
C11 C21 C31 C41 173.73(16)
Al1 O21 C41 C31 11.9(3)
Al1 O21 C41 C51 -168.64(13)
C21 C31 C41 O21 3.1(3)
C21 C31 C41 C51 -176.34(17)
Al1 O31 C71 C81 0.7(2)
Al1 O31 C71 C61 -179.91(12)
O31 C71 C81 C91 0.3(3)
C61 C71 C81 C91 -179.08(16)
Al1 O41 C91 C81 -1.7(2)
Al1 O41 C91 C101 178.18(12)
C71 C81 C91 O41 0.2(3)
C71 C81 C91 C101 -179.62(16)
Al1 O51 C121 C131 -7.2(3)
Al1 O51 C121 C111 172.42(13)
O51 C121 C131 C141 2.4(3)
C111 C121 C131 C141 -177.26(18)
Al1 O61 C141 C131 -0.5(3)
Al1 O61 C141 C151 179.13(11)
C121 C131 C141 O61 1.6(3)
C121 C131 C141 C151 -177.96(17)
O32 Al2 O12 C22 -172.97(15)
O52 Al2 O12 C22 98.79(15)
O22 Al2 O12 C22 8.59(15)
O42 Al2 O12 C22 -81.25(15)
O62 Al2 O22 C42 171.24(14)
O52 Al2 O22 C42 -97.17(14)
O42 Al2 O22 C42 82.83(14)
O12 Al2 O22 C42 -7.12(14)
O62 Al2 O32 C72 -82.63(14)
O52 Al2 O32 C72 -174.18(14)
O42 Al2 O32 C72 5.82(14)
O12 Al2 O32 C72 95.78(14)
O32 Al2 O42 C92 -6.10(14)
O62 Al2 O42 C92 85.34(14)
O22 Al2 O42 C92 172.72(13)
O12 Al2 O42 C92 -96.44(14)
O32 Al2 O52 C122 104.27(15)
O62 Al2 O52 C122 12.83(15)
O22 Al2 O52 C122 -74.56(15)
O12 Al2 O52 C122 -165.39(15)
O32 Al2 O62 C142 -102.72(14)
O52 Al2 O62 C142 -14.45(14)
O22 Al2 O62 C142 75.68(14)
O42 Al2 O62 C142 165.60(14)
Al2 O12 C22 C32 -5.5(3)
Al2 O12 C22 C12 174.68(12)
O12 C22 C32 C42 -2.5(3)
C12 C22 C32 C42 177.33(17)
Al2 O22 C42 C32 2.4(2)
Al2 O22 C42 C52 -179.27(11)
C22 C32 C42 O22 4.1(3)
C22 C32 C42 C52 -174.13(16)
Al2 O32 C72 C82 -3.8(2)
Al2 O32 C72 C62 175.70(12)
O32 C72 C82 C92 -0.4(3)
C62 C72 C82 C92 -179.88(16)
Al2 O42 C92 C82 4.3(2)
Al2 O42 C92 C102 -174.80(11)
C72 C82 C92 O42 0.2(3)
C72 C82 C92 C102 179.20(16)
Al2 O52 C122 C132 -7.3(3)
Al2 O52 C122 C112 175.08(12)
O52 C122 C132 C142 -2.0(3)
C112 C122 C132 C142 175.55(17)
Al2 O62 C142 C132 10.7(2)
Al2 O62 C142 C152 -169.44(12)
C122 C132 C142 O62 0.2(3)
C122 C132 C142 C152 -179.65(17)
O33 Al3 O13 C23 -178.38(14)
O43 Al3 O13 C23 -86.86(15)
O53 Al3 O13 C23 91.99(15)
O23 Al3 O13 C23 1.03(15)
O63 Al3 O23 C43 177.29(14)
O13 Al3 O23 C43 -3.18(15)
O43 Al3 O23 C43 88.10(15)
O53 Al3 O23 C43 -91.34(14)
O63 Al3 O33 C73 -105.09(14)
O13 Al3 O33 C73 75.39(14)
O43 Al3 O33 C73 -15.89(14)
O53 Al3 O33 C73 163.54(14)
O63 Al3 O43 C93 105.22(14)
O13 Al3 O43 C93 -74.12(14)
O33 Al3 O43 C93 14.13(14)
O23 Al3 O43 C93 -165.52(14)
O63 Al3 O53 C123 1.73(14)
O13 Al3 O53 C123 -178.94(14)
O33 Al3 O53 C123 92.83(14)
O23 Al3 O53 C123 -87.52(14)
O33 Al3 O63 C143 -89.97(14)
O43 Al3 O63 C143 178.49(14)
O53 Al3 O63 C143 -0.37(14)
O23 Al3 O63 C143 90.62(14)
Al3 O13 C23 C33 -0.1(3)
Al3 O13 C23 C13 179.05(12)
O13 C23 C33 C43 0.5(3)
C13 C23 C33 C43 -178.59(17)
Al3 O23 C43 C33 4.4(3)
Al3 O23 C43 C53 -175.25(12)
C23 C33 C43 O23 -2.7(3)
C23 C33 C43 C53 176.92(16)
Al3 O33 C73 C83 10.9(2)
Al3 O33 C73 C63 -170.83(12)
O33 C73 C83 C93 2.1(3)
C63 C73 C83 C93 -176.16(16)
Al3 O43 C93 C83 -7.1(2)
Al3 O43 C93 C103 173.90(12)
C73 C83 C93 O43 -4.1(3)
C73 C83 C93 C103 174.90(16)
Al3 O53 C123 C133 -1.6(2)
Al3 O53 C123 C113 179.55(11)
O53 C123 C133 C143 -0.3(3)
C113 C123 C133 C143 178.50(16)
Al3 O63 C143 C133 -1.1(2)
Al3 O63 C143 C153 179.29(12)
C123 C133 C143 O63 1.7(3)
C123 C133 C143 C153 -178.72(16)
O54 Al4 O14 C24 179.47(14)
O24 Al4 O14 C24 -0.09(14)
O34 Al4 O14 C24 -91.74(14)
O64 Al4 O14 C24 88.19(14)
O44 Al4 O24 C44 -177.96(14)
O34 Al4 O24 C44 90.28(14)
O14 Al4 O24 C44 1.45(14)
O64 Al4 O24 C44 -88.12(14)
O54 Al4 O34 C74 -94.06(14)
O44 Al4 O34 C74 -2.99(14)
O24 Al4 O34 C74 85.55(14)
O14 Al4 O34 C74 176.63(14)
O54 Al4 O44 C94 94.12(13)
O24 Al4 O44 C94 -86.32(13)
O34 Al4 O44 C94 5.31(14)
O64 Al4 O44 C94 -174.61(13)
O44 Al4 O54 C124 97.69(14)
O34 Al4 O54 C124 -170.53(14)
O14 Al4 O54 C124 -81.72(14)
O64 Al4 O54 C124 7.87(14)
O54 Al4 O64 C144 -9.62(14)
O44 Al4 O64 C144 -100.73(14)
O24 Al4 O64 C144 170.78(14)
O14 Al4 O64 C144 79.65(14)
Al4 O14 C24 C34 0.4(2)
Al4 O14 C24 C14 -178.80(11)
O14 C24 C34 C44 -1.8(3)
C14 C24 C34 C44 177.31(16)
Al4 O24 C44 C34 -3.1(2)
Al4 O24 C44 C54 176.06(12)
C24 C34 C44 O24 3.3(3)
C24 C34 C44 C54 -175.92(16)
Al4 O34 C74 C84 -0.4(2)
Al4 O34 C74 C64 178.62(12)
O34 C74 C84 C94 3.2(3)
C64 C74 C84 C94 -175.81(16)
Al4 O44 C94 C84 -4.3(2)
Al4 O44 C94 C104 176.82(11)
C74 C84 C94 O44 -0.7(3)
C74 C84 C94 C104 178.06(17)
Al4 O54 C124 C134 -3.9(2)
Al4 O54 C124 C114 176.36(12)
O54 C124 C134 C144 -2.0(3)
C114 C124 C134 C144 177.74(17)
Al4 O64 C144 C134 7.3(2)
Al4 O64 C144 C154 -173.82(11)
C124 C134 C144 O64 0.2(3)
C124 C134 C144 C154 -178.62(16)

loop_
_cod_related_entry_id
_cod_related_entry_database
_cod_related_entry_code
1 ChemSpider 21106084
